data_7241896
loop_
_publ_author_name
'Pham, Quyen T.'
'Le, Phong Q.'
'Dang, Ha V.'
'Ha, Hiep Q.'
'Nguyen, Huong T. D.'
'Truong, Thanh'
'Le, Tri Minh'

_publ_section_title
;
 Iodine-mediated formal [3 + 2] annulation for synthesis of furocoumarin
 from oxime esters
;
_journal_issue 72
_journal_name_full 'RSC Advances'
_journal_page_first 44332
_journal_page_last 44338
_journal_paper_doi 10.1039/D0RA07566C
_journal_volume 10
_journal_year 2020
_chemical_formula_moiety 'C17 H10 O3'
_chemical_formula_sum 'C17 H10 O3'
_chemical_formula_weight 262.27
_space_group_crystal_system orthorhombic
_space_group_IT_number 61
_space_group_name_Hall '-P 2ac 2ab'
_space_group_name_H-M_alt 'P b c a'
_symmetry_Int_Tables_number 61
_atom_sites_solution_primary dual
_audit_creation_date 2020-09-02
_audit_creation_method
;
Olex2 1.2
(compiled 2018.05.29 svn.r3508 for OlexSys, GUI svn.r5506)
;
_audit_update_record
;
2020-09-02 deposited with the CCDC.	2020-11-27 downloaded from the CCDC.
;
_cell_angle_alpha 90
_cell_angle_beta 90
_cell_angle_gamma 90
_cell_formula_units_Z 8
_cell_length_a 13.2356(8)
_cell_length_b 7.1744(4)
_cell_length_c 25.3234(16)
_cell_measurement_reflns_used 3936
_cell_measurement_temperature 100
_cell_measurement_theta_max 25.48
_cell_measurement_theta_min 3.08
_cell_volume 2404.6(2)
_computing_molecular_graphics 'Olex2 (Dolomanov et al., 2009)'
_computing_publication_material 'Olex2 (Dolomanov et al., 2009)'
_computing_structure_refinement 'olex2.refine (Bourhis et al., 2015)'
_computing_structure_solution 'ShelXT (Sheldrick, 2015)'
_diffrn_ambient_temperature 100
_diffrn_measured_fraction_theta_full 0.9963
_diffrn_measured_fraction_theta_max 0.9963
_diffrn_measurement_device_type 'Bruker D8 Quest CMOS'
_diffrn_measurement_method '\f and \w scans'
_diffrn_radiation_type 'Mo K\a'
_diffrn_radiation_wavelength 0.71073
_diffrn_reflns_av_R_equivalents 0.1303
_diffrn_reflns_av_unetI/netI 0.0500
_diffrn_reflns_limit_h_max 16
_diffrn_reflns_limit_h_min -16
_diffrn_reflns_limit_k_max 8
_diffrn_reflns_limit_k_min -8
_diffrn_reflns_limit_l_max 31
_diffrn_reflns_limit_l_min -31
_diffrn_reflns_number 25205
_diffrn_reflns_theta_full 26.3863
_diffrn_reflns_theta_max 26.39
_diffrn_reflns_theta_min 3.08
_diffrn_standards_number 0
_exptl_absorpt_coefficient_mu 0.100
_exptl_absorpt_correction_T_max .7454
_exptl_absorpt_correction_T_min 0.6818
_exptl_absorpt_correction_type multi-scan
_exptl_crystal_colour colourless
_exptl_crystal_colour_primary colourless
_exptl_crystal_density_diffrn 1.4488
_exptl_crystal_description plate
_exptl_crystal_F_000 1088.6225
_exptl_crystal_size_max 0.25
_exptl_crystal_size_mid 0.25
_exptl_crystal_size_min 0.012
_refine_diff_density_max 0.4854
_refine_diff_density_min -0.4319
_refine_diff_density_rms 0.1212
_refine_ls_d_res_high 0.7996
_refine_ls_d_res_low 6.6178
_refine_ls_goodness_of_fit_ref 1.0693
_refine_ls_hydrogen_treatment constr
_refine_ls_matrix_type full
_refine_ls_number_constraints 20
_refine_ls_number_parameters 181
_refine_ls_number_reflns 2450
_refine_ls_number_restraints 0
_refine_ls_restrained_S_all 1.0693
_refine_ls_R_factor_all 0.0962
_refine_ls_R_factor_gt 0.0519
_refine_ls_shift/su_max 0.0007
_refine_ls_shift/su_mean 0.0001
_refine_ls_structure_factor_coef Fsqd
_refine_ls_weighting_details 'w=1/[\s^2^(Fo^2^)+(0.0468P)^2^+0.8735P] where P=(Fo^2^+2Fc^2^)/3'
_refine_ls_weighting_scheme calc
_refine_ls_wR_factor_gt 0.1000
_refine_ls_wR_factor_ref 0.1165
_reflns_Friedel_coverage 0.0
_reflns_limit_h_max 16
_reflns_limit_h_min 0
_reflns_limit_k_max 8
_reflns_limit_k_min 0
_reflns_limit_l_max 31
_reflns_limit_l_min 0
_reflns_number_gt 1654
_reflns_number_total 2450
_reflns_threshold_expression I>=2u(I)
_cod_data_source_file d0ra07566c2.cif
_cod_data_source_block T2b_a
_cod_original_cell_volume 2404.6(3)
_cod_database_code 7241896
_olex2_refinement_description
;
1. Fixed Uiso
 At 1.2 times of:
  All C(H) groups
2.a Aromatic/amide H refined with riding coordinates:
 C10(H10), C17(H17), C6(H6), C8(H8), C9(H9), C13(H13), C16(H16), C7(H7),
 C15(H15), C14(H14)
;
_olex2_submission_special_instructions 'No special instructions were received'

loop_
_space_group_symop_id
_space_group_symop_operation_xyz
1 x,y,z
2 x+1/2,-y+1/2,-z
3 -x,y+1/2,-z+1/2
4 -x+1/2,-y,z+1/2
5 -x,-y,-z
6 -x-1/2,y-1/2,z
7 x,-y-1/2,z-1/2
8 x-1/2,y,-z-1/2

loop_
_atom_site_label
_atom_site_type_symbol
_atom_site_fract_x
_atom_site_fract_y
_atom_site_fract_z
_atom_site_U_iso_or_equiv
_atom_site_adp_type
_atom_site_occupancy
_atom_site_refinement_flags_posn
O3 O 0.33656(10) 0.75493(18) 0.54389(6) 0.0216(4) Uani 1.000000 .
O1 O 0.42139(10) 0.21048(18) 0.53826(5) 0.0221(4) Uani 1.000000 .
O2 O 0.42886(11) 0.20304(19) 0.62563(6) 0.0271(4) Uani 1.000000 .
C3 C 0.36368(14) 0.5738(3) 0.53759(8) 0.0186(5) Uani 1.000000 .
C5 C 0.39964(15) 0.2955(3) 0.49052(8) 0.0194(5) Uani 1.000000 .
C2 C 0.38284(14) 0.4920(3) 0.58523(7) 0.0173(5) Uani 1.000000 .
C12 C 0.36889(15) 0.6226(3) 0.68359(8) 0.0192(5) Uani 1.000000 .
C11 C 0.36405(14) 0.6316(3) 0.62562(8) 0.0184(5) Uani 1.000000 .
C10 C 0.33832(15) 0.7862(3) 0.59781(8) 0.0216(5) Uani 1.000000 .
H10 H 0.32320(15) 0.9030(3) 0.61362(8) 0.0259(6) Uiso 1.000000 R
C1 C 0.41197(15) 0.2977(3) 0.58733(8) 0.0199(5) Uani 1.000000 .
C4 C 0.36864(14) 0.4818(3) 0.48773(8) 0.0186(5) Uani 1.000000 .
C17 C 0.44731(16) 0.5327(3) 0.71022(8) 0.0228(5) Uani 1.000000 .
H17 H 0.49715(16) 0.4669(3) 0.69070(8) 0.0274(6) Uiso 1.000000 R
C6 C 0.41080(15) 0.1887(3) 0.44550(8) 0.0230(5) Uani 1.000000 .
H6 H 0.43350(15) 0.0634(3) 0.44779(8) 0.0276(6) Uiso 1.000000 R
C8 C 0.35407(15) 0.4512(3) 0.39350(8) 0.0252(5) Uani 1.000000 .
H8 H 0.33663(15) 0.5023(3) 0.36011(8) 0.0302(6) Uiso 1.000000 R
C9 C 0.34541(15) 0.5589(3) 0.43849(8) 0.0221(5) Uani 1.000000 .
H9 H 0.32377(15) 0.6849(3) 0.43599(8) 0.0266(6) Uiso 1.000000 R
C13 C 0.29484(16) 0.7131(3) 0.71324(8) 0.0247(5) Uani 1.000000 .
H13 H 0.24004(16) 0.7726(3) 0.69583(8) 0.0297(6) Uiso 1.000000 R
C16 C 0.45321(16) 0.5384(3) 0.76475(8) 0.0258(5) Uani 1.000000 .
H16 H 0.50748(16) 0.4780(3) 0.78236(8) 0.0309(6) Uiso 1.000000 R
C7 C 0.38828(15) 0.2677(3) 0.39690(9) 0.0258(5) Uani 1.000000 .
H7 H 0.39626(15) 0.1961(3) 0.36562(9) 0.0310(6) Uiso 1.000000 R
C15 C 0.38014(17) 0.6319(3) 0.79383(9) 0.0274(5) Uani 1.000000 .
H15 H 0.38476(17) 0.6374(3) 0.83124(9) 0.0329(7) Uiso 1.000000 R
C14 C 0.30053(17) 0.7170(3) 0.76788(9) 0.0291(6) Uani 1.000000 .
H14 H 0.24944(17) 0.7785(3) 0.78764(9) 0.0349(7) Uiso 1.000000 R

loop_
_atom_site_aniso_label
_atom_site_aniso_U_11
_atom_site_aniso_U_22
_atom_site_aniso_U_33
_atom_site_aniso_U_12
_atom_site_aniso_U_13
_atom_site_aniso_U_23
O3 0.0202(7) 0.0156(7) 0.0290(9) 0.0034(6) -0.0020(6) 0.0013(6)
O1 0.0256(8) 0.0153(7) 0.0255(9) 0.0027(6) -0.0037(6) -0.0005(6)
O2 0.0369(9) 0.0173(8) 0.0269(9) 0.0008(7) -0.0066(7) 0.0039(7)
C3 0.0115(10) 0.0121(10) 0.0322(14) 0.0001(8) 0.0002(9) 0.0016(9)
C5 0.0137(10) 0.0197(11) 0.0246(12) -0.0026(9) -0.0040(8) 0.0024(9)
C2 0.0123(10) 0.0149(10) 0.0248(12) -0.0021(8) -0.0010(8) 0.0009(9)
C12 0.0172(10) 0.0133(10) 0.0272(12) -0.0034(9) -0.0009(9) -0.0023(9)
C11 0.0128(10) 0.0152(10) 0.0272(12) -0.0010(9) -0.0014(8) -0.0007(9)
C10 0.0183(10) 0.0204(11) 0.0259(13) 0.0030(9) -0.0007(9) -0.0037(9)
C1 0.0166(10) 0.0176(11) 0.0255(13) -0.0027(9) -0.0027(9) -0.0006(9)
C4 0.0109(10) 0.0208(11) 0.0243(12) -0.0020(9) -0.0015(8) 0.0007(9)
C17 0.0213(11) 0.0185(11) 0.0287(13) 0.0020(9) -0.0007(9) -0.0020(9)
C6 0.0186(11) 0.0194(11) 0.0310(14) -0.0020(9) -0.0011(9) -0.0031(9)
C8 0.0194(11) 0.0331(13) 0.0231(13) -0.0031(10) -0.0024(9) 0.0043(10)
C9 0.0145(10) 0.0223(11) 0.0296(13) -0.0004(9) -0.0007(9) 0.0035(9)
C13 0.0263(12) 0.0179(11) 0.0300(14) 0.0042(10) -0.0012(10) -0.0016(9)
C16 0.0258(12) 0.0215(11) 0.0300(14) 0.0019(10) -0.0047(10) 0.0019(10)
C7 0.0200(11) 0.0315(13) 0.0260(13) -0.0049(10) 0.0012(9) -0.0041(10)
C15 0.0390(13) 0.0200(11) 0.0232(13) -0.0033(11) -0.0019(11) -0.0002(9)
C14 0.0321(13) 0.0210(11) 0.0342(15) 0.0018(10) 0.0056(11) -0.0059(10)

loop_
_atom_type_symbol
_atom_type_scat_dispersion_real
_atom_type_scat_dispersion_imag
_atom_type_scat_Cromer_Mann_a1
_atom_type_scat_Cromer_Mann_a2
_atom_type_scat_Cromer_Mann_a3
_atom_type_scat_Cromer_Mann_a4
_atom_type_scat_Cromer_Mann_b1
_atom_type_scat_Cromer_Mann_b2
_atom_type_scat_Cromer_Mann_b3
_atom_type_scat_Cromer_Mann_b4
_atom_type_scat_Cromer_Mann_c
_atom_type_scat_source
_atom_type_scat_dispersion_source
H 0.00000 0.00000 0.49300 0.32291 0.14019 0.04081 10.51090 26.12570 3.14236 57.79970 0.0030380000826 'International Tables Volume C Table 6.1.1.4 (pp. 500-502)' 'Henke, Gullikson and Davis, At. Data and Nucl. Data Tables, 1993, 54, 2'
C 0.00347 0.00161 2.31000 1.02000 1.58860 0.86500 20.84390 10.20750 0.56870 51.65120 0.215599998832 'International Tables Volume C Table 6.1.1.4 (pp. 500-502)' 'Henke, Gullikson and Davis, At. Data and Nucl. Data Tables, 1993, 54, 2'
O 0.01158 0.00611 3.04850 2.28680 1.54630 0.86700 13.27710 5.70110 0.32390 32.90890 0.250800013542 'International Tables Volume C Table 6.1.1.4 (pp. 500-502)' 'Henke, Gullikson and Davis, At. Data and Nucl. Data Tables, 1993, 54, 2'

loop_
_geom_angle_atom_site_label_1
_geom_angle_atom_site_label_2
_geom_angle_atom_site_label_3
_geom_angle
_geom_angle_site_symmetry_1
_geom_angle_site_symmetry_3
_geom_angle_publ_flag
C10 O3 C3 105.47(15) . . ?
C1 O1 C5 124.12(15) . . ?
C2 C3 O3 110.91(17) . . ?
C4 C3 O3 124.01(18) . . ?
C4 C3 C2 125.06(19) . . ?
C4 C5 O1 121.72(18) . . ?
C6 C5 O1 117.00(18) . . ?
C6 C5 C4 121.28(19) . . ?
C11 C2 C3 107.08(17) . . ?
C1 C2 C3 119.75(18) . . ?
C1 C2 C11 133.13(18) . . ?
C17 C12 C11 122.33(18) . . ?
C13 C12 C11 119.09(18) . . ?
C13 C12 C17 118.5(2) . . ?
C12 C11 C2 131.68(17) . . ?
C10 C11 C2 103.95(18) . . ?
C10 C11 C12 124.36(18) . . ?
C11 C10 O3 112.54(18) . . ?
H10 C10 O3 123.73(10) . . ?
H10 C10 C11 123.73(12) . . ?
O2 C1 O1 116.55(18) . . ?
C2 C1 O1 114.99(17) . . ?
C2 C1 O2 128.46(19) . . ?
C5 C4 C3 114.25(18) . . ?
C9 C4 C3 126.6(2) . . ?
C9 C4 C5 119.18(19) . . ?
H17 C17 C12 119.65(12) . . ?
C16 C17 C12 120.70(19) . . ?
C16 C17 H17 119.65(12) . . ?
H6 C6 C5 120.58(12) . . ?
C7 C6 C5 118.8(2) . . ?
C7 C6 H6 120.58(13) . . ?
C9 C8 H8 119.86(13) . . ?
C7 C8 H8 119.86(13) . . ?
C7 C8 C9 120.3(2) . . ?
C8 C9 C4 119.7(2) . . ?
H9 C9 C4 120.15(12) . . ?
H9 C9 C8 120.15(13) . . ?
H13 C13 C12 119.72(13) . . ?
C14 C13 C12 120.6(2) . . ?
C14 C13 H13 119.72(13) . . ?
H16 C16 C17 119.86(12) . . ?
C15 C16 C17 120.3(2) . . ?
C15 C16 H16 119.86(13) . . ?
C8 C7 C6 120.7(2) . . ?
H7 C7 C6 119.66(13) . . ?
H7 C7 C8 119.66(13) . . ?
H15 C15 C16 120.28(13) . . ?
C14 C15 C16 119.4(2) . . ?
C14 C15 H15 120.28(13) . . ?
C15 C14 C13 120.4(2) . . ?
H14 C14 C13 119.78(13) . . ?
H14 C14 C15 119.78(13) . . ?

loop_
_geom_bond_atom_site_label_1
_geom_bond_atom_site_label_2
_geom_bond_distance
_geom_bond_site_symmetry_2
_geom_bond_publ_flag
O3 C3 1.357(2) . ?
O3 C10 1.384(2) . ?
O1 C5 1.384(2) . ?
O1 C1 1.397(2) . ?
O2 C1 1.205(2) . ?
C3 C2 1.365(3) . ?
C3 C4 1.427(3) . ?
C5 C4 1.400(3) . ?
C5 C6 1.381(3) . ?
C2 C11 1.453(3) . ?
C2 C1 1.447(3) . ?
C12 C11 1.471(3) . ?
C12 C17 1.396(3) . ?
C12 C13 1.395(3) . ?
C11 C10 1.357(3) . ?
C10 H10 0.9500 . ?
C4 C9 1.398(3) . ?
C17 H17 0.9500 . ?
C17 C16 1.384(3) . ?
C6 H6 0.9500 . ?
C6 C7 1.388(3) . ?
C8 H8 0.9500 . ?
C8 C9 1.382(3) . ?
C8 C7 1.394(3) . ?
C9 H9 0.9500 . ?
C13 H13 0.9500 . ?
C13 C14 1.386(3) . ?
C16 H16 0.9500 . ?
C16 C15 1.389(3) . ?
C7 H7 0.9500 . ?
C15 H15 0.9500 . ?
C15 C14 1.384(3) . ?
C14 H14 0.9500 . ?
